data_1101128
loop_
_publ_author_name
'Francisco Hueso-Ure\~na'
'Sonia B. Jim\'enez-Pulido'
'Miguel N. Moreno-Carretero'
'Miguel Quir\'os'
'Juan M. Salas'

_publ_section_title
;
 Synthesis and structural studies on 1:1 metal complexes with
 1,3-dimethyllumazine and 1,3,6,7-tetramethyllumazine. Crystal
 structure of two dichloro copper(II) and mercury(II) compounds
 and a polymeric chloro-nitrato bridged-mercury(II) complex.
;
_journal_name_full Polyhedron
_journal_page_first 3409
_journal_page_last 3418
_journal_paper_doi 10.1016/S0277-5387(98)00122-3
_journal_volume 17
_journal_year 1998
_chemical_formula_sum 'C10 H12 Cl Hg N5 O5'
_chemical_formula_weight 518.29
_space_group_IT_number 14
_symmetry_cell_setting monoclinic
_symmetry_space_group_name_Hall '-P 2yn'
_symmetry_space_group_name_H-M 'P 1 21/n 1'
_cell_angle_alpha 90.00
_cell_angle_beta 108.728(9)
_cell_angle_gamma 90.00
_cell_formula_units_Z 4
_cell_length_a 13.315(2)
_cell_length_b 8.539(2)
_cell_length_c 13.932(2)
_cell_measurement_temperature 293(2)
_cell_volume 1500.2(5)
_diffrn_ambient_temperature 293(2)
_exptl_crystal_density_diffrn 2.295
_refine_ls_R_factor_obs 0.0583
_refine_ls_wR_factor_obs 0.1418
_cod_depositor_comments
;
The following automatic conversions were performed:
'_symmetry_cell_setting' value 'Monoclinic' changed to 'monoclinic'
according to '/home/saulius/struct/CIF-dictionaries/cif_core.dic'
dictionary named 'cif_core.dic' version 2.4.1 from 2010-06-29.

Automatic conversion script
Id: cif_fix_enum 1527 2010-12-29 10:47:43Z saulius 
;
_cod_original_sg_symbol_H-M 'P 21/n'
_cod_database_code 1101128

loop_
_symmetry_equiv_pos_as_xyz
'x, y, z'
'-x+1/2, y+1/2, -z+1/2'
'-x, -y, -z'
'x-1/2, -y-1/2, z-1/2'

loop_
_atom_site_aniso_label
_atom_site_aniso_U_11
_atom_site_aniso_U_22
_atom_site_aniso_U_33
_atom_site_aniso_U_23
_atom_site_aniso_U_13
_atom_site_aniso_U_12
Hg 0.0457(2) 0.0442(2) 0.0442(2) -0.00030(12) 0.01809(14) 0.00470(13)
Cl 0.057(2) 0.142(3) 0.081(2) -0.022(2) 0.0187(15) 0.033(2)
N1 0.041(3) 0.036(3) 0.042(3) 0.000(3) 0.018(3) 0.001(3)
C1 0.058(6) 0.057(6) 0.064(6) -0.002(5) 0.023(5) 0.016(5)
C1A 0.036(4) 0.032(3) 0.039(4) 0.005(3) 0.015(3) 0.001(3)
C2 0.049(5) 0.048(5) 0.043(4) 0.000(3) 0.021(4) -0.003(4)
O2 0.073(5) 0.051(4) 0.054(4) -0.013(3) 0.024(3) 0.003(3)
C3 0.058(6) 0.072(7) 0.045(5) -0.020(5) 0.003(4) 0.000(5)
N3 0.046(4) 0.044(4) 0.037(3) -0.004(3) 0.013(3) -0.001(3)
C4 0.040(4) 0.040(4) 0.036(4) 0.001(3) 0.012(3) 0.001(3)
O4 0.049(4) 0.057(4) 0.048(3) -0.010(3) 0.002(3) 0.016(3)
C4A 0.039(4) 0.029(3) 0.036(4) 0.004(3) 0.016(3) -0.001(3)
N5 0.041(3) 0.034(3) 0.039(3) 0.000(2) 0.019(3) 0.001(3)
C6 0.050(5) 0.047(5) 0.034(4) 0.001(3) 0.013(3) -0.004(4)
C61 0.057(6) 0.080(8) 0.052(6) -0.019(5) 0.011(5) 0.002(5)
C7 0.042(4) 0.052(5) 0.040(4) 0.004(3) 0.009(3) -0.005(4)
C71 0.043(5) 0.073(7) 0.060(6) -0.011(5) 0.004(4) -0.011(5)
N8 0.038(3) 0.040(4) 0.051(4) 0.000(3) 0.014(3) -0.005(3)
N1N 0.061(5) 0.061(5) 0.055(5) 0.002(4) 0.031(4) -0.008(4)
O1N 0.104(6) 0.047(4) 0.065(4) -0.005(3) 0.049(4) -0.006(4)
O2N 0.100(7) 0.048(4) 0.100(7) 0.010(4) 0.042(6) -0.015(4)
O3N 0.113(8) 0.106(8) 0.070(6) -0.020(5) 0.047(5) -0.004(6)

loop_
_atom_site_label
_atom_site_type_symbol
_atom_site_fract_x
_atom_site_fract_y
_atom_site_fract_z
_atom_site_U_iso_or_equiv
_atom_site_thermal_displace_type
_atom_site_occupancy
_atom_site_calc_flag
_atom_site_refinement_flags
_atom_site_disorder_group
Hg Hg 0.27980(3) 0.27033(4) 0.34790(2) 0.04382(14) Uani 1 d . .
Cl Cl 0.4556(3) 0.1977(6) 0.3904(3) 0.0942(12) Uani 1 d . .
N1 N 0.0298(5) 0.6863(8) 0.4585(5) 0.0388(13) Uani 1 d . .
C1 C -0.0589(9) 0.7981(13) 0.4397(9) 0.059(2) Uani 1 d . .
H11 H -0.1247(9) 0.7442(21) 0.4091(54) 0.071 Uiso 1 d R .
H12 H -0.0509(33) 0.8792(50) 0.3949(46) 0.071 Uiso 1 d R .
H13 H -0.0588(38) 0.8437(68) 0.5027(11) 0.071 Uiso 1 d R .
C1A C 0.0316(6) 0.5724(9) 0.3871(6) 0.0352(14) Uani 1 d . .
C2 C 0.1141(8) 0.7083(11) 0.5461(7) 0.045(2) Uani 1 d . .
O2 O 0.1125(6) 0.8041(9) 0.6082(5) 0.059(2) Uani 1 d . .
C3 C 0.2919(9) 0.6287(14) 0.6528(7) 0.061(3) Uani 1 d . .
H31 H 0.3102(41) 0.5292(22) 0.6860(33) 0.074 Uiso 1 d R .
H32 H 0.2731(24) 0.7005(75) 0.6972(27) 0.074 Uiso 1 d R .
H33 H 0.3514(22) 0.6691(90) 0.6360(9) 0.074 Uiso 1 d R .
N3 N 0.2017(6) 0.6089(9) 0.5598(5) 0.0424(15) Uani 1 d . .
C4 C 0.2132(6) 0.5024(10) 0.4926(6) 0.039(2) Uani 1 d . .
O4 O 0.2936(5) 0.4233(8) 0.5089(5) 0.054(2) Uani 1 d . .
C4A C 0.1218(6) 0.4843(8) 0.4017(6) 0.0340(14) Uani 1 d . .
N5 N 0.1237(5) 0.3780(8) 0.3281(5) 0.0365(13) Uani 1 d . .
C6 C 0.0393(7) 0.3577(11) 0.2475(6) 0.044(2) Uani 1 d . .
C61 C 0.0423(10) 0.2442(14) 0.1692(9) 0.064(3) Uani 1 d . .
H611 H 0.0333(63) 0.2981(18) 0.1065(18) 0.077 Uiso 1 d R .
H612 H -0.0137(41) 0.1693(56) 0.1600(43) 0.077 Uiso 1 d R .
H613 H 0.1094(27) 0.1910(68) 0.1900(29) 0.077 Uiso 1 d R .
C7 C -0.0524(7) 0.4464(11) 0.2391(6) 0.046(2) Uani 1 d . .
C71 C -0.1498(8) 0.4282(15) 0.1501(8) 0.062(3) Uani 1 d . .
H711 H -0.1690(35) 0.3195(18) 0.1413(36) 0.074 Uiso 1 d R .
H712 H -0.1366(20) 0.4665(84) 0.0905(13) 0.074 Uiso 1 d R .
H713 H -0.2066(18) 0.4868(74) 0.1611(27) 0.074 Uiso 1 d R .
N8 N -0.0563(6) 0.5559(8) 0.3063(6) 0.0432(15) Uani 1 d . .
N1N N 0.2090(7) -0.0809(11) 0.3576(6) 0.056(2) Uani 1 d . .
O1N O 0.2279(7) -0.0096(9) 0.2851(6) 0.067(2) Uani 1 d . .
O2N O 0.2106(9) -0.2254(9) 0.3569(8) 0.080(3) Uani 1 d . .
O3N O 0.1895(9) -0.0003(13) 0.4232(7) 0.092(3) Uani 1 d . .

loop_
_geom_bond_atom_site_label_1
_geom_bond_atom_site_label_2
_geom_bond_distance
_geom_bond_site_symmetry_2
_geom_bond_publ_flag
Hg N5 2.208(7) . ?
Hg Cl 2.307(3) . ?
Hg O4 2.551(6) . ?
Hg O1N 2.563(8) . ?
Hg O1N 2.618(7) 2 ?
N1 C2 1.380(12) . ?
N1 C1A 1.397(10) . ?
N1 C1 1.474(12) . ?
C1A N8 1.345(10) . ?
C1A C4A 1.376(10) . ?
C2 O2 1.196(11) . ?
C2 N3 1.405(12) . ?
C3 N3 1.466(11) . ?
N3 C4 1.350(10) . ?
C4 O4 1.223(10) . ?
C4 C4A 1.456(11) . ?
C4A N5 1.375(10) . ?
N5 C6 1.320(10) . ?
C6 C7 1.410(13) . ?
C6 C61 1.469(13) . ?
C7 N8 1.336(12) . ?
C7 C71 1.487(12) . ?
N1N O2N 1.234(12) . ?
N1N O3N 1.236(12) . ?
N1N O1N 1.272(10) . ?
O1N Hg 2.618(7) 2_545 ?
